data_7232410
loop_
_publ_author_name
'Bommakanti, Suresh'
'Das, Samar K.'

_publ_section_title
;
 A quantitative transmetalation with a metal organic framework compound in
 a solid--liquid interface reaction: synthesis, structure, kinetics,
 spectroscopy and electrochemistry
;
_journal_issue 14
_journal_name_full CrystEngComm
_journal_page_first 2438
_journal_paper_doi 10.1039/C9CE00021F
_journal_volume 21
_journal_year 2019
_chemical_formula_moiety 'C24 H12 Cu N O5'
_chemical_formula_sum 'C24 H12 Cu N O5'
_chemical_formula_weight 457.89
_chemical_name_systematic 'Compound 3'
_space_group_IT_number 80
_space_group_name_Hall 'I 4bw'
_space_group_name_H-M_alt 'I 41'
_symmetry_cell_setting tetragonal
_symmetry_space_group_name_Hall 'I 4bw'
_symmetry_space_group_name_H-M 'I 41'
_atom_sites_solution_hydrogens geom
_atom_sites_solution_primary direct
_atom_sites_solution_secondary difmap
_audit_creation_method SHELXL-97
_audit_update_record
;
2018-08-14 deposited with the CCDC.    2019-02-20 downloaded from the CCDC.
;
_cell_angle_alpha 90.00
_cell_angle_beta 90.00
_cell_angle_gamma 90.00
_cell_formula_units_Z 8
_cell_length_a 16.174(2)
_cell_length_b 16.174(2)
_cell_length_c 16.357(3)
_cell_measurement_reflns_used 9897
_cell_measurement_temperature 100(2)
_cell_measurement_theta_max 27.24
_cell_measurement_theta_min 2.52
_cell_volume 4279.0(11)
_computing_cell_refinement 'Bruker SAINT'
_computing_data_collection 'Bruker APEX2'
_computing_data_reduction 'Bruker SAINT'
_computing_molecular_graphics 'Bruker SHELXTL'
_computing_publication_material 'Bruker SHELXTL'
_computing_structure_refinement 'SHELXL-97 (Sheldrick, 1997)'
_computing_structure_solution 'SHELXS-97 (Sheldrick, 1990)'
_diffrn_ambient_temperature 100(2)
_diffrn_measured_fraction_theta_full 0.993
_diffrn_measured_fraction_theta_max 0.993
_diffrn_measurement_device_type 'Bruker APEX-II CCD'
_diffrn_measurement_method '\f and \w scans'
_diffrn_radiation_monochromator graphite
_diffrn_radiation_source 'fine-focus sealed tube'
_diffrn_radiation_type MoK\a
_diffrn_radiation_wavelength 0.71073
_diffrn_reflns_av_R_equivalents 0.0723
_diffrn_reflns_av_sigmaI/netI 0.0387
_diffrn_reflns_limit_h_max 21
_diffrn_reflns_limit_h_min -20
_diffrn_reflns_limit_k_max 20
_diffrn_reflns_limit_k_min -20
_diffrn_reflns_limit_l_max 21
_diffrn_reflns_limit_l_min -21
_diffrn_reflns_number 52011
_diffrn_reflns_theta_full 27.59
_diffrn_reflns_theta_max 27.59
_diffrn_reflns_theta_min 2.52
_diffrn_standards_number 0
_exptl_absorpt_coefficient_mu 1.056
_exptl_absorpt_correction_type none
_exptl_crystal_colour green
_exptl_crystal_density_diffrn 1.422
_exptl_crystal_density_method 'not measured'
_exptl_crystal_description block
_exptl_crystal_F_000 1856
_exptl_crystal_size_max 0.5
_exptl_crystal_size_mid 0.4
_exptl_crystal_size_min 0.3
_refine_diff_density_max 0.725
_refine_diff_density_min -0.536
_refine_diff_density_rms 0.081
_refine_ls_abs_structure_details 'Flack H D (1983), Acta Cryst. A39, 876-881'
_refine_ls_abs_structure_Flack 0.99(3)
_refine_ls_extinction_method none
_refine_ls_goodness_of_fit_ref 1.045
_refine_ls_hydrogen_treatment mixed
_refine_ls_matrix_type full
_refine_ls_number_parameters 280
_refine_ls_number_reflns 4907
_refine_ls_number_restraints 1
_refine_ls_restrained_S_all 1.045
_refine_ls_R_factor_all 0.0740
_refine_ls_R_factor_gt 0.0621
_refine_ls_shift/su_max 0.000
_refine_ls_shift/su_mean 0.000
_refine_ls_structure_factor_coef Fsqd
_refine_ls_weighting_details 'calc w=1/[\s^2^(Fo^2^)+(0.0629P)^2^+28.7652P] where P=(Fo^2^+2Fc^2^)/3'
_refine_ls_weighting_scheme calc
_refine_ls_wR_factor_gt 0.1465
_refine_ls_wR_factor_ref 0.1530
_reflns_number_gt 4329
_reflns_number_total 4907
_reflns_threshold_expression >2sigma(I)
_cod_data_source_file c9ce00021f2.cif
_cod_data_source_block tr2
_cod_depositor_comments
;
The following automatic conversions were performed:

'_symmetry_cell_setting' value 'Tetragonal' changed to 'tetragonal'
according to
/home/data/users/saulius/crontab/automatic-downloads/rss-feeds/RSC/lib/dictionaries/cif_core.dic
dictionary named 'cif_core.dic' version 2.4.2 from 2011-04-26.

Automatic conversion script
Id: cif_fix_values 4973 2017-02-22 13:04:09Z antanas 

 Adding full bibliography for 7232408--7232410.cif.
;
_cod_original_cell_volume 4279.0(12)
_cod_original_sg_symbol_H-M I4(1)
_cod_database_code 7232410

loop_
_symmetry_equiv_pos_as_xyz
'x, y, z'
'-x+1/2, -y+1/2, z+1/2'
'-y, x+1/2, z+1/4'
'y+1/2, -x, z+3/4'
'x+1/2, y+1/2, z+1/2'
'-x+1, -y+1, z+1'
'-y+1/2, x+1, z+3/4'
'y+1, -x+1/2, z+5/4'

loop_
_atom_site_label
_atom_site_type_symbol
_atom_site_fract_x
_atom_site_fract_y
_atom_site_fract_z
_atom_site_U_iso_or_equiv
_atom_site_adp_type
_atom_site_occupancy
_atom_site_symmetry_multiplicity
_atom_site_calc_flag
_atom_site_refinement_flags
Cu1 Cu 0.44215(4) 0.44211(4) 0.09202(5) 0.02355(16) Uani 1 1 d .
N1 N 0.3476(3) 0.3478(3) 0.0919(5) 0.0399(11) Uani 1 1 d .
O2 O 0.5142(3) 0.3963(3) 0.1809(2) 0.0340(10) Uani 1 1 d .
O1 O 0.3956(3) 0.5139(3) 0.0031(2) 0.0337(10) Uani 1 1 d .
O5 O 0.3878(3) 0.5072(3) 0.1747(2) 0.0333(9) Uani 1 1 d .
O4 O 0.5071(3) 0.3868(3) 0.0096(2) 0.0316(9) Uani 1 1 d .
C7 C 0.6940(4) 0.4302(4) 0.3085(3) 0.0359(14) Uani 1 1 d .
H7 H 0.7123 0.4797 0.2857 0.043 Uiso 1 1 calc R
C1 C 0.5798(4) 0.4298(4) 0.2050(3) 0.0279(12) Uani 1 1 d .
C8 C 0.4296(4) 0.5805(4) -0.0218(3) 0.0279(12) Uani 1 1 d .
C3 C 0.5975(4) 0.3183(4) 0.3093(3) 0.0405(15) Uani 1 1 d .
H3 H 0.5513 0.2921 0.2876 0.049 Uiso 1 1 calc R
C11 C 0.3957(4) 0.7367(5) -0.1900(3) 0.0431(16) Uani 1 1 d .
H11 H 0.4210 0.7836 -0.2113 0.052 Uiso 1 1 calc R
C10 C 0.4311(4) 0.6937(4) -0.1248(3) 0.0354(14) Uani 1 1 d .
H10 H 0.4807 0.7118 -0.1023 0.043 Uiso 1 1 calc R
C9 C 0.3922(4) 0.6237(4) -0.0932(3) 0.0335(13) Uani 1 1 d .
C13 C 0.2833(5) 0.6400(5) -0.1911(4) 0.0477(18) Uani 1 1 d .
H13 H 0.2334 0.6222 -0.2132 0.057 Uiso 1 1 calc R
C2 C 0.6240(4) 0.3920(4) 0.2766(3) 0.0355(14) Uani 1 1 d .
C14 C 0.3189(4) 0.5975(5) -0.1258(3) 0.0403(15) Uani 1 1 d .
H14 H 0.2926 0.5512 -0.1044 0.048 Uiso 1 1 calc R
C4 C 0.6396(5) 0.2827(5) 0.3747(4) 0.0456(17) Uani 1 1 d .
H4 H 0.6218 0.2327 0.3966 0.055 Uiso 1 1 calc R
C5 C 0.7077(5) 0.3223(4) 0.4065(4) 0.0449(17) Uani 1 1 d .
C12 C 0.3223(4) 0.7077(5) -0.2221(4) 0.0444(17) Uani 1 1 d .
C6 C 0.7373(5) 0.3959(4) 0.3739(3) 0.0422(16) Uani 1 1 d .
H6 H 0.7843 0.4213 0.3950 0.051 Uiso 1 1 calc R
O3 O 0.7498(5) 0.2790(3) 0.4669(3) 0.0563(15) Uani 1 1 d .
C17 C 0.2253(5) 0.2265(5) 0.0918(8) 0.075(3) Uani 1 1 d .
C18 C 0.3036(7) 0.2099(6) 0.1048(16) 0.141(8) Uani 1 1 d .
H18 H 0.3195 0.1555 0.1146 0.169 Uiso 1 1 calc R
C16 C 0.2097(6) 0.3040(7) 0.0750(15) 0.128(7) Uani 1 1 d .
H16 H 0.1560 0.3196 0.0616 0.153 Uiso 1 1 calc R
C19 C 0.3634(6) 0.2716(5) 0.1042(11) 0.120(5) Uani 1 1 d .
H19 H 0.4181 0.2565 0.1133 0.144 Uiso 1 1 calc R
C15 C 0.2718(5) 0.3637(6) 0.0768(10) 0.111(5) Uani 1 1 d .
H15 H 0.2572 0.4183 0.0664 0.133 Uiso 1 1 calc R
C21 C 0.1265(10) 0.1265(10) 0.094(3) 0.245(12) Uani 1 1 d .
C20 C 0.1606(7) 0.1607(7) 0.0924(12) 0.112(4) Uani 1 1 d .
C23 C 0.0390(14) 0.0210(13) 0.111(4) 0.69(6) Uani 1 1 d .
C22 C 0.0623(10) 0.0560(14) 0.074(3) 0.32(3) Uani 1 1 d .
C24 C 0.0122(19) 0.0586(14) 0.156(2) 0.28(2) Uani 1 1 d .

loop_
_atom_site_aniso_label
_atom_site_aniso_U_11
_atom_site_aniso_U_22
_atom_site_aniso_U_33
_atom_site_aniso_U_23
_atom_site_aniso_U_13
_atom_site_aniso_U_12
Cu1 0.0307(3) 0.0306(3) 0.0094(2) -0.0017(2) 0.0019(3) -0.0193(2)
N1 0.043(3) 0.044(3) 0.033(2) 0.002(3) 0.000(3) -0.032(2)
O2 0.045(2) 0.042(2) 0.0154(17) 0.0046(16) -0.0048(16) -0.014(2)
O1 0.042(2) 0.042(2) 0.0164(17) 0.0028(16) -0.0049(16) -0.0125(19)
O5 0.038(2) 0.043(2) 0.0185(18) -0.0068(17) 0.0067(16) -0.0159(19)
O4 0.043(2) 0.033(2) 0.0187(18) -0.0049(15) 0.0064(16) -0.0148(18)
C7 0.046(4) 0.044(4) 0.017(2) 0.004(2) -0.006(2) -0.011(3)
C1 0.033(3) 0.040(3) 0.011(2) -0.002(2) 0.002(2) -0.012(2)
C8 0.037(3) 0.035(3) 0.012(3) -0.001(2) 0.003(2) -0.010(2)
C3 0.057(4) 0.051(4) 0.014(2) 0.002(2) 0.001(3) -0.014(3)
C11 0.053(4) 0.061(4) 0.016(2) 0.005(3) 0.002(3) -0.012(3)
C10 0.043(3) 0.047(4) 0.017(2) 0.006(2) -0.006(2) -0.012(3)
C9 0.043(3) 0.046(3) 0.011(2) -0.001(2) 0.002(2) -0.013(3)
C13 0.048(4) 0.081(5) 0.014(2) 0.008(3) -0.007(3) -0.010(4)
C2 0.049(4) 0.044(3) 0.013(2) 0.000(2) -0.003(2) -0.010(3)
C14 0.046(4) 0.060(4) 0.015(2) 0.002(3) -0.002(2) -0.015(3)
C4 0.073(5) 0.049(4) 0.015(3) 0.008(3) -0.009(3) -0.007(3)
C5 0.076(5) 0.049(4) 0.009(3) 0.001(2) -0.011(3) -0.004(3)
C12 0.046(4) 0.077(5) 0.010(3) 0.012(3) -0.002(2) -0.004(3)
C6 0.053(4) 0.058(4) 0.015(2) -0.001(3) -0.007(3) -0.009(3)
O3 0.102(4) 0.052(3) 0.0160(16) 0.000(2) -0.0242(19) 0.001(3)
C17 0.076(5) 0.075(5) 0.075(5) -0.014(6) 0.011(6) -0.065(4)
C18 0.087(7) 0.054(6) 0.28(2) 0.053(11) -0.016(12) -0.052(6)
C16 0.045(5) 0.083(7) 0.25(2) -0.004(11) -0.023(9) -0.046(5)
C19 0.057(5) 0.043(4) 0.259(17) 0.029(8) -0.016(9) -0.034(4)
C15 0.042(4) 0.059(5) 0.233(16) 0.005(8) -0.031(7) -0.035(4)
C21 0.127(11) 0.127(11) 0.48(3) 0.00(2) 0.02(2) -0.119(11)
C20 0.107(8) 0.109(8) 0.119(8) -0.042(9) 0.020(9) -0.094(7)
C23 0.22(2) 0.175(18) 1.68(15) -0.49(5) 0.57(6) -0.21(2)
C22 0.080(10) 0.139(15) 0.74(8) 0.11(3) 0.08(2) -0.075(10)
C24 0.23(3) 0.121(17) 0.48(5) 0.07(2) -0.26(3) -0.040(19)

loop_
_atom_type_symbol
_atom_type_description
_atom_type_scat_dispersion_real
_atom_type_scat_dispersion_imag
_atom_type_scat_source
C C 0.0033 0.0016 'International Tables Vol C Tables 4.2.6.8 and 6.1.1.4'
H H 0.0000 0.0000 'International Tables Vol C Tables 4.2.6.8 and 6.1.1.4'
N N 0.0061 0.0033 'International Tables Vol C Tables 4.2.6.8 and 6.1.1.4'
O O 0.0106 0.0060 'International Tables Vol C Tables 4.2.6.8 and 6.1.1.4'
Cu Cu 0.3201 1.2651 'International Tables Vol C Tables 4.2.6.8 and 6.1.1.4'

loop_
_geom_angle_atom_site_label_1
_geom_angle_atom_site_label_2
_geom_angle_atom_site_label_3
_geom_angle
_geom_angle_site_symmetry_1
_geom_angle_site_symmetry_3
O5 Cu1 O4 173.07(19) . .
O5 Cu1 O2 87.61(19) . .
O4 Cu1 O2 91.08(16) . .
O5 Cu1 O1 91.20(16) . .
O4 Cu1 O1 88.07(19) . .
O2 Cu1 O1 163.14(16) . .
O5 Cu1 N1 93.6(2) . .
O4 Cu1 N1 93.3(2) . .
O2 Cu1 N1 98.7(2) . .
O1 Cu1 N1 98.2(2) . .
O5 Cu1 Cu1 86.33(13) . 6_554
O4 Cu1 Cu1 86.74(12) . 6_554
O2 Cu1 Cu1 81.40(12) . 6_554
O1 Cu1 Cu1 81.73(12) . 6_554
N1 Cu1 Cu1 179.9(2) . 6_554
C19 N1 C15 114.7(6) . .
C19 N1 Cu1 122.7(5) . .
C15 N1 Cu1 122.6(5) . .
C1 O2 Cu1 124.0(4) . .
C8 O1 Cu1 123.9(4) . .
C1 O5 Cu1 122.2(4) 6_554 .
C8 O4 Cu1 122.1(4) 6_554 .
C2 C7 C6 121.2(6) . .
O5 C1 O2 125.7(6) 6_554 .
O5 C1 C2 116.2(5) 6_554 .
O2 C1 C2 118.1(5) . .
O4 C8 O1 125.0(5) 6_554 .
O4 C8 C9 116.8(5) 6_554 .
O1 C8 C9 118.2(5) . .
C2 C3 C4 120.3(6) . .
C12 C11 C10 118.3(6) . .
C9 C10 C11 120.2(6) . .
C14 C9 C10 119.9(6) . .
C14 C9 C8 120.8(5) . .
C10 C9 C8 119.3(5) . .
C12 C13 C14 119.4(6) . .
C3 C2 C7 119.6(6) . .
C3 C2 C1 120.5(5) . .
C7 C2 C1 119.8(5) . .
C9 C14 C13 120.2(7) . .
C5 C4 C3 119.2(6) . .
C4 C5 C6 122.0(6) . .
C4 C5 O3 115.3(6) . .
C6 C5 O3 122.4(7) . .
C13 C12 C11 122.0(6) . .
C13 C12 O3 115.4(6) . 8_463
C11 C12 O3 122.4(7) . 8_463
C5 C6 C7 117.6(6) . .
C5 O3 C12 119.7(5) . 7_645
C16 C17 C18 114.5(6) . .
C16 C17 C20 123.4(11) . .
C18 C17 C20 122.0(11) . .
C17 C18 C19 121.6(10) . .
C17 C16 C15 121.4(10) . .
N1 C19 C18 123.8(9) . .
N1 C15 C16 123.9(9) . .
C20 C21 C22 165(5) . .
C21 C20 C17 178(4) . .
C22 C23 C24 106(3) . .
C22 C23 C23 131(5) . 6_444
C24 C23 C23 85(3) . 6_444
C22 C23 C24 164(5) . 6_444
C24 C23 C24 86(3) . 6_444
C23 C23 C24 37.8(16) 6_444 6_444
C23 C22 C21 126(6) . .
C23 C22 C24 40(2) . .
C21 C22 C24 98(3) . .
C23 C24 C22 34(3) . .
C23 C24 C23 57(3) . 6_444
C22 C24 C23 82(3) . 6_444
C23 C24 C24 61(2) . 6_444
C22 C24 C24 94.6(18) . 6_444
C23 C24 C24 32.6(16) 6_444 6_444

loop_
_geom_bond_atom_site_label_1
_geom_bond_atom_site_label_2
_geom_bond_distance
_geom_bond_site_symmetry_2
Cu1 O5 1.927(4) .
Cu1 O4 1.929(4) .
Cu1 O2 2.004(4) .
Cu1 O1 2.008(4) .
Cu1 N1 2.159(4) .
Cu1 Cu1 2.6473(11) 6_554
N1 C19 1.275(10) .
N1 C15 1.277(10) .
O2 C1 1.255(7) .
O1 C8 1.276(7) .
O5 C1 1.247(7) 6_554
O4 C8 1.262(7) 6_554
C7 C2 1.391(9) .
C7 C6 1.395(8) .
C1 O5 1.247(7) 6_554
C1 C2 1.504(8) .
C8 O4 1.262(7) 6_554
C8 C9 1.490(8) .
C3 C2 1.374(9) .
C3 C4 1.392(9) .
C11 C12 1.381(10) .
C11 C10 1.397(8) .
C10 C9 1.393(9) .
C9 C14 1.368(9) .
C13 C12 1.362(11) .
C13 C14 1.393(9) .
C4 C5 1.377(10) .
C5 C6 1.389(10) .
C5 O3 1.391(8) .
C12 O3 1.399(8) 8_463
O3 C12 1.399(8) 7_645
C17 C16 1.309(16) .
C17 C18 1.313(16) .
C17 C20 1.491(9) .
C18 C19 1.391(9) .
C16 C15 1.393(9) .
C21 C20 0.782(11) .
C21 C22 1.58(3) .
C23 C22 0.91(6) .
C23 C24 1.04(5) .
C23 C23 1.43(3) 6_444
C23 C24 1.70(4) 6_444
C22 C24 1.56(6) .
C24 C23 1.70(4) 6_444
C24 C24 1.94(4) 6_444
